data_7209382
loop_
_publ_author_name
'Jones, P.'
'Jentsch, D.'
'Schwarzmann, E.'

_publ_section_title
;
 The crystal structure of Te Cl3(+) Au Cl4(-)
;
_journal_name_full
;
Zeitschrift fuer Naturforschung, Teil B. Anorganische Chemie, Organische
 Chemie (33,1978-41,1986)
;
_journal_page_first 1483
_journal_page_last 1484
_journal_volume 41
_journal_year 1986
_chemical_formula_sum 'Au Cl7 Te'
_chemical_name_systematic 'Te Cl3 Au Cl4'
_space_group_IT_number 2
_symmetry_space_group_name_Hall '-P 1'
_symmetry_space_group_name_H-M 'P -1'
_cell_angle_alpha 78.26
_cell_angle_beta 88.84
_cell_angle_gamma 89.35
_cell_formula_units_Z 2
_cell_length_a 7.564
_cell_length_b 7.72
_cell_length_c 8.964
_cell_volume 512.376
_citation_journal_id_ASTM ZNBAD2
_cod_data_source_file gold_149.cif
_cod_data_source_block Au1Cl7Te1
_cod_original_cell_volume 512.3756
_cod_original_formula_sum 'Au1 Cl7 Te1'
_cod_database_code 7209382

loop_
_symmetry_equiv_pos_as_xyz
x,y,z
-x,-y,-z

loop_
_atom_site_label
_atom_site_type_symbol
_atom_site_fract_x
_atom_site_fract_y
_atom_site_fract_z
_atom_site_occupancy
_atom_site_U_iso_or_equiv
Cl2 Cl-1 0.0464 0.6618 0.6911 1 0.0
Cl3 Cl-1 -0.2177 0.7477 0.4097 1 0.0
Cl4 Cl-1 0.1054 0.9141 0.187 1 0.0
Cl7 Cl-1 0.5784 0.1372 0.1287 1 0.0
Cl5 Cl-1 0.4246 0.5061 0.2423 1 0.0
Au1 Au+3 0.075 0.787 0.43883 1 0.0
Cl6 Cl-1 0.201 0.3319 -0.0076 1 0.0
Cl1 Cl-1 0.3682 0.8377 0.4646 1 0.0
Te1 Te+4 0.3209 0.2326 0.2274 1 0.0
